data_1562253
loop_
_publ_author_name
'Chen, Mao-Long'
'Shi, Yan-Ru'
'Yang, Yu-Chen'
'Zhou, Zhao-Hui'

_publ_section_title
;
 Acidic 1,3-propanediaminetetraacetato lanthanides with luminescent and
 catalytic ester hydrolysis properties
;
_journal_name_full 'Journal of Solid State Chemistry'
_journal_page_first 265
_journal_page_last 273
_journal_paper_doi 10.1016/j.jssc.2014.07.037
_journal_volume 219
_journal_year 2014
_chemical_formula_moiety 'C11 H20 Ce N2 O10, Cl, 2(H2 O)'
_chemical_formula_sum 'C11 H24 Ce Cl N2 O12'
_chemical_formula_weight 551.89
_space_group_crystal_system triclinic
_space_group_IT_number 2
_space_group_name_Hall '-P 1'
_space_group_name_H-M_alt 'P -1'
_atom_sites_solution_hydrogens geom
_atom_sites_solution_primary direct
_atom_sites_solution_secondary difmap
_cell_angle_alpha 75.385(5)
_cell_angle_beta 70.031(6)
_cell_angle_gamma 70.519(5)
_cell_formula_units_Z 2
_cell_length_a 9.5382(6)
_cell_length_b 9.5987(5)
_cell_length_c 11.3364(7)
_cell_measurement_temperature 173(2)
_cell_volume 908.36(10)
_computing_molecular_graphics
;
O. V. Dolomanov, L. J. Bourhis, R. J. Gildea, J. A. K. Howard and H. Puschmann,
OLEX2: a complete structure solution, refinement and analysis program.
J. Appl. Cryst. (2009). 42, 339-341.
;
_computing_publication_material
;
O. V. Dolomanov, L. J. Bourhis, R. J. Gildea, J. A. K. Howard and H. Puschmann,
OLEX2: a complete structure solution, refinement and analysis program.
J. Appl. Cryst. (2009). 42, 339-341.
;
_computing_structure_refinement
;
XL, G.M. Sheldrick, Acta Cryst.
(2008). A64, 112-122
;
_computing_structure_solution 'SHELXS-97 (Sheldrick, 1990)'
_diffrn_ambient_temperature 173.15
_diffrn_measured_fraction_theta_full 0.995
_diffrn_measured_fraction_theta_max 0.995
_diffrn_radiation_monochromator graphite
_diffrn_radiation_type 'MO K\a'
_diffrn_radiation_wavelength 0.71073
_diffrn_reflns_av_R_equivalents 0.0306
_diffrn_reflns_av_unetI/netI 0.0506
_diffrn_reflns_limit_h_max 11
_diffrn_reflns_limit_h_min -11
_diffrn_reflns_limit_k_max 12
_diffrn_reflns_limit_k_min -11
_diffrn_reflns_limit_l_max 14
_diffrn_reflns_limit_l_min -6
_diffrn_reflns_number 5978
_diffrn_reflns_theta_full 26.50
_diffrn_reflns_theta_max 26.50
_diffrn_reflns_theta_min 3.21
_diffrn_source 'fine-focus sealed tube'
_diffrn_source_current n/a
_diffrn_source_voltage n/a
_exptl_absorpt_coefficient_mu 2.719
_exptl_absorpt_correction_T_max 0.7727
_exptl_absorpt_correction_T_min 0.4496
_exptl_absorpt_correction_type multi-scan
_exptl_absorpt_process_details
;
CrysAlisPro, Agilent Technologies,
Version 1.171.36.24 (release 03-12-2012 CrysAlis171 .NET)
(compiled Dec  3 2012,18:21:49)
Empirical absorption correction using spherical harmonics,
 implemented in SCALE3 ABSPACK scaling algorithm.
;
_exptl_crystal_density_diffrn 2.018
_exptl_crystal_density_method 'not measured'
_exptl_crystal_F_000 550
_exptl_crystal_size_max 0.35
_exptl_crystal_size_mid 0.20
_exptl_crystal_size_min 0.10
_refine_diff_density_max 1.000
_refine_diff_density_min -0.784
_refine_diff_density_rms 0.117
_refine_ls_extinction_method none
_refine_ls_goodness_of_fit_ref 1.038
_refine_ls_hydrogen_treatment mixed
_refine_ls_matrix_type full
_refine_ls_number_parameters 248
_refine_ls_number_reflns 3731
_refine_ls_number_restraints 0
_refine_ls_restrained_S_all 1.038
_refine_ls_R_factor_all 0.0296
_refine_ls_R_factor_gt 0.0263
_refine_ls_shift/su_max 0.001
_refine_ls_shift/su_mean 0.000
_refine_ls_structure_factor_coef Fsqd
_refine_ls_weighting_details 'calc w=1/[\s^2^(Fo^2^)+(0.0147P)^2^+0.0978P] where P=(Fo^2^+2Fc^2^)/3'
_refine_ls_weighting_scheme calc
_refine_ls_wR_factor_gt 0.0554
_refine_ls_wR_factor_ref 0.0568
_reflns_number_gt 3456
_reflns_number_total 3731
_reflns_threshold_expression >2sigma(I)
_cod_data_source_file JSSC-2014-219-265.cif
_cod_data_source_block 9
_cod_original_cell_volume 908.36(9)
_cod_database_code 1562253

loop_
_space_group_symop_id
_space_group_symop_operation_xyz
1 'x, y, z'
2 '-x, -y, -z'

loop_
_atom_site_label
_atom_site_type_symbol
_atom_site_fract_x
_atom_site_fract_y
_atom_site_fract_z
_atom_site_U_iso_or_equiv
_atom_site_adp_type
_atom_site_occupancy
_atom_site_symmetry_multiplicity
_atom_site_calc_flag
_atom_site_refinement_flags
_atom_site_disorder_assembly
_atom_site_disorder_group
Ce1 Ce 0.577276(18) 0.844496(18) 0.638078(16) 0.00825(6) Uani 1 1 d . . .
Cl1 Cl 1.13257(10) 0.69503(10) 0.38650(9) 0.0263(2) Uani 1 1 d . . .
C1 C 0.5529(4) 0.3630(3) 0.8482(3) 0.0115(6) Uani 1 1 d . . .
H1A H 0.6457 0.2765 0.8336 0.014 Uiso 1 1 calc R . .
H1B H 0.4841 0.3391 0.9340 0.014 Uiso 1 1 calc R . .
C2 C 0.6026(3) 0.4995(3) 0.8436(3) 0.0120(7) Uani 1 1 d . . .
C3 C 0.4791(4) 0.2377(4) 0.7252(3) 0.0156(7) Uani 1 1 d . . .
H3A H 0.3986 0.1968 0.7930 0.019 Uiso 1 1 calc R . .
H3B H 0.5813 0.1688 0.7304 0.019 Uiso 1 1 calc R . .
C4 C 0.4593(3) 0.2394(4) 0.5974(3) 0.0130(7) Uani 1 1 d . . .
C5 C 0.0518(3) 0.8870(4) 0.6520(3) 0.0140(7) Uani 1 1 d . . .
H5A H -0.0332 0.9806 0.6625 0.017 Uiso 1 1 calc R . .
H5B H 0.0419 0.8396 0.5883 0.017 Uiso 1 1 calc R . .
C6 C 0.2072(3) 0.9235(3) 0.6052(3) 0.0110(6) Uani 1 1 d . . .
C7 C -0.1002(3) 0.8439(4) 0.8816(3) 0.0159(7) Uani 1 1 d . . .
H7A H -0.0975 0.9439 0.8879 0.019 Uiso 1 1 calc R . .
H7B H -0.0913 0.7780 0.9628 0.019 Uiso 1 1 calc R . .
C8 C -0.2580(4) 0.8582(4) 0.8654(3) 0.0132(7) Uani 1 1 d . . .
C9 C 0.3031(4) 0.4787(4) 0.8008(3) 0.0178(7) Uani 1 1 d . . .
H9A H 0.3062 0.5668 0.8293 0.021 Uiso 1 1 calc R . .
H9B H 0.2499 0.4178 0.8763 0.021 Uiso 1 1 calc R . .
C10 C 0.2066(4) 0.5337(4) 0.7068(3) 0.0173(7) Uani 1 1 d . . .
H10A H 0.2580 0.5950 0.6306 0.021 Uiso 1 1 calc R . .
H10B H 0.1989 0.4469 0.6797 0.021 Uiso 1 1 calc R . .
C11 C 0.0453(4) 0.6264(4) 0.7677(3) 0.0184(7) Uani 1 1 d . . .
H11A H -0.0245 0.6327 0.7178 0.022 Uiso 1 1 calc R . .
H11B H 0.0060 0.5741 0.8543 0.022 Uiso 1 1 calc R . .
N1 N 0.4690(3) 0.3863(3) 0.7506(2) 0.0112(6) Uani 1 1 d . . .
H1 H 0.5170 0.4396 0.6757 0.013 Uiso 1 1 calc R . .
N2 N 0.0381(3) 0.7829(3) 0.7769(2) 0.0112(6) Uani 1 1 d . . .
H2 H 0.1246 0.7741 0.8015 0.013 Uiso 1 1 calc R . .
O1 O 0.5575(3) 0.6144(2) 0.7695(2) 0.0191(5) Uani 1 1 d . . .
O2 O 0.6832(3) 0.4876(3) 0.9135(2) 0.0184(5) Uani 1 1 d . . .
O5 O 0.4682(3) 0.3459(2) 0.5109(2) 0.0187(5) Uani 1 1 d . . .
O3 O 0.3005(2) 0.8587(2) 0.6712(2) 0.0142(5) Uani 1 1 d . . .
O6 O 0.4403(2) 0.1165(2) 0.5879(2) 0.0127(5) Uani 1 1 d . . .
O4 O 0.2278(2) 1.0153(2) 0.5056(2) 0.0165(5) Uani 1 1 d . . .
O7 O -0.2628(2) 0.8650(3) 0.7547(2) 0.0171(5) Uani 1 1 d . . .
O8 O -0.3670(3) 0.8660(3) 0.9636(2) 0.0226(6) Uani 1 1 d . . .
O1W O 0.8198(3) 0.6535(3) 0.5538(3) 0.0257(6) Uani 1 1 d . . .
H1WA H 0.7986 0.5802 0.5376 0.039 Uiso 1 1 d R . .
H1WB H 0.8758 0.6934 0.4839 0.039 Uiso 1 1 d R . .
O2W O 0.3985(2) 0.9254(2) 0.8505(2) 0.0164(5) Uani 1 1 d . . .
H2WA H 0.3294 0.8849 0.8967 0.020 Uiso 1 1 d R . .
H2WB H 0.4534 0.9020 0.9064 0.020 Uiso 1 1 d R . .
O3W O 0.0838(3) 0.1661(4) 0.8072(3) 0.0484(9) Uani 1 1 d G . .
H3WA H 0.1716 0.1055 0.7806 0.073 Uiso 1 1 d G . .
H3WB H 0.0426 0.2048 0.7466 0.073 Uiso 1 1 d G . .
O4W O 0.1743(3) 0.7766(3) 0.9794(2) 0.0222(6) Uani 1 1 d . . .
H4WA H 0.2004 0.7108 1.0140 0.027 Uiso 1 1 d R . .
H4WB H 0.0885 0.8282 1.0439 0.027 Uiso 1 1 d R . .

loop_
_atom_site_aniso_label
_atom_site_aniso_U_11
_atom_site_aniso_U_22
_atom_site_aniso_U_33
_atom_site_aniso_U_23
_atom_site_aniso_U_13
_atom_site_aniso_U_12
Ce1 0.00895(9) 0.00887(10) 0.00831(10) 0.00014(7) -0.00434(7) -0.00328(7)
Cl1 0.0231(4) 0.0216(4) 0.0286(5) -0.0079(4) 0.0021(4) -0.0057(4)
C1 0.0161(15) 0.0099(15) 0.0110(16) -0.0016(13) -0.0068(13) -0.0036(12)
C2 0.0135(15) 0.0130(16) 0.0102(16) -0.0029(14) -0.0015(13) -0.0054(13)
C3 0.0240(17) 0.0120(16) 0.0161(18) -0.0022(14) -0.0114(15) -0.0056(13)
C4 0.0084(14) 0.0145(16) 0.0154(17) -0.0048(14) -0.0033(13) -0.0004(12)
C5 0.0118(15) 0.0183(16) 0.0110(17) 0.0055(14) -0.0035(13) -0.0084(13)
C6 0.0108(14) 0.0105(15) 0.0135(17) -0.0062(14) -0.0025(13) -0.0029(12)
C7 0.0156(16) 0.0221(18) 0.0133(17) -0.0057(15) -0.0042(14) -0.0069(14)
C8 0.0145(15) 0.0121(15) 0.0151(17) -0.0008(14) -0.0051(14) -0.0062(13)
C9 0.0137(16) 0.0196(17) 0.0192(19) -0.0075(15) -0.0044(14) -0.0001(13)
C10 0.0186(16) 0.0159(17) 0.0184(19) -0.0036(15) -0.0087(15) -0.0017(14)
C11 0.0190(17) 0.0163(17) 0.023(2) 0.0002(16) -0.0100(16) -0.0077(14)
N1 0.0144(13) 0.0113(13) 0.0096(14) -0.0018(11) -0.0061(11) -0.0028(11)
N2 0.0094(12) 0.0153(13) 0.0114(14) 0.0000(12) -0.0061(11) -0.0049(10)
O1 0.0260(13) 0.0137(12) 0.0190(13) 0.0051(11) -0.0114(11) -0.0076(10)
O2 0.0241(12) 0.0195(12) 0.0181(13) -0.0044(11) -0.0113(11) -0.0077(10)
O5 0.0273(13) 0.0143(12) 0.0130(12) 0.0004(10) -0.0049(11) -0.0065(10)
O3 0.0129(11) 0.0177(12) 0.0146(12) -0.0006(10) -0.0069(10) -0.0058(9)
O6 0.0157(11) 0.0110(11) 0.0154(12) -0.0061(10) -0.0071(10) -0.0030(9)
O4 0.0151(11) 0.0214(12) 0.0146(12) 0.0057(11) -0.0068(10) -0.0103(10)
O7 0.0126(11) 0.0310(14) 0.0117(12) -0.0029(11) -0.0046(10) -0.0101(10)
O8 0.0156(12) 0.0383(15) 0.0149(13) -0.0094(12) -0.0011(10) -0.0079(11)
O1W 0.0200(12) 0.0158(12) 0.0368(16) -0.0074(12) 0.0020(12) -0.0070(10)
O2W 0.0187(11) 0.0234(12) 0.0118(12) -0.0024(10) -0.0052(10) -0.0108(10)
O3W 0.0364(18) 0.060(2) 0.0330(18) -0.0133(17) -0.0076(15) 0.0089(15)
O4W 0.0201(12) 0.0255(13) 0.0203(14) 0.0042(11) -0.0096(11) -0.0070(10)

loop_
_atom_type_symbol
_atom_type_description
_atom_type_scat_dispersion_real
_atom_type_scat_dispersion_imag
_atom_type_scat_source
C C 0.0033 0.0016 'International Tables Vol C Tables 4.2.6.8 and 6.1.1.4'
H H 0.0000 0.0000 'International Tables Vol C Tables 4.2.6.8 and 6.1.1.4'
Ce Ce -0.2486 2.6331 'International Tables Vol C Tables 4.2.6.8 and 6.1.1.4'
Cl Cl 0.1484 0.1585 'International Tables Vol C Tables 4.2.6.8 and 6.1.1.4'
N N 0.0061 0.0033 'International Tables Vol C Tables 4.2.6.8 and 6.1.1.4'
O O 0.0106 0.0060 'International Tables Vol C Tables 4.2.6.8 and 6.1.1.4'

loop_
_geom_angle_atom_site_label_1
_geom_angle_atom_site_label_2
_geom_angle_atom_site_label_3
_geom_angle
_geom_angle_site_symmetry_1
_geom_angle_site_symmetry_3
O1 Ce1 Ce1 144.43(6) . 2_676
O1 Ce1 O3 78.56(7) . .
O1 Ce1 O6 118.45(7) . 2_666
O1 Ce1 O6 145.68(8) . 1_565
O1 Ce1 O4 142.53(7) . 2_676
O1 Ce1 O7 88.60(8) . 1_655
O1 Ce1 O1W 73.31(8) . .
O1 Ce1 O2W 77.29(8) . .
O3 Ce1 Ce1 71.34(5) . 2_676
O3 Ce1 O6 77.03(7) . 2_666
O3 Ce1 O6 73.30(7) . 1_565
O3 Ce1 O4 137.44(7) . 2_676
O3 Ce1 O2W 66.83(7) . .
O6 Ce1 Ce1 37.22(5) 1_565 2_676
O6 Ce1 Ce1 36.67(5) 2_666 2_676
O6 Ce1 O6 73.90(8) 1_565 2_666
O6 Ce1 O4 70.35(7) 1_565 2_676
O6 Ce1 O2W 73.85(7) 1_565 .
O6 Ce1 O2W 136.90(6) 2_666 .
O4 Ce1 Ce1 66.38(5) 2_676 2_676
O4 Ce1 O6 72.29(7) 2_676 2_666
O4 Ce1 O2W 121.13(7) 2_676 .
O7 Ce1 Ce1 126.67(5) 1_655 2_676
O7 Ce1 O3 138.87(8) 1_655 .
O7 Ce1 O6 99.79(7) 1_655 1_565
O7 Ce1 O6 141.32(7) 1_655 2_666
O7 Ce1 O4 69.77(7) 1_655 2_676
O7 Ce1 O1W 80.29(8) 1_655 .
O7 Ce1 O2W 72.28(7) 1_655 .
O1W Ce1 Ce1 113.13(6) . 2_676
O1W Ce1 O3 130.68(8) . .
O1W Ce1 O6 81.91(8) . 2_666
O1W Ce1 O6 140.77(8) . 1_565
O1W Ce1 O4 73.12(8) . 2_676
O1W Ce1 O2W 139.92(8) . .
O2W Ce1 Ce1 106.66(5) . 2_676
N1 C1 C2 112.5(2) . .
O1 C2 C1 116.5(3) . .
O2 C2 C1 117.4(3) . .
O2 C2 O1 126.1(3) . .
N1 C3 C4 115.0(3) . .
O5 C4 C3 122.4(3) . .
O5 C4 O6 124.2(3) . .
O6 C4 C3 113.3(3) . .
N2 C5 C6 110.6(2) . .
O3 C6 C5 116.9(3) . .
O4 C6 C5 116.0(3) . .
O4 C6 O3 127.1(3) . .
N2 C7 C8 115.2(3) . .
O7 C8 C7 117.0(3) . .
O8 C8 C7 115.4(3) . .
O8 C8 O7 127.5(3) . .
N1 C9 C10 115.5(3) . .
C11 C10 C9 110.3(3) . .
N2 C11 C10 114.1(3) . .
C1 N1 C9 107.9(2) . .
C3 N1 C1 109.1(2) . .
C3 N1 C9 113.3(2) . .
C5 N2 C11 113.8(3) . .
C7 N2 C5 113.5(2) . .
C7 N2 C11 110.9(2) . .
C2 O1 Ce1 153.4(2) . .
C6 O3 Ce1 133.28(19) . .
Ce1 O6 Ce1 106.10(8) 1_545 2_666
C4 O6 Ce1 104.60(19) . 2_666
C4 O6 Ce1 133.85(18) . 1_545
C6 O4 Ce1 141.01(19) . 2_676
C8 O7 Ce1 142.4(2) . 1_455

loop_
_geom_bond_atom_site_label_1
_geom_bond_atom_site_label_2
_geom_bond_distance
_geom_bond_site_symmetry_2
Ce1 Ce1 4.0480(4) 2_676
Ce1 O1 2.358(2) .
Ce1 O3 2.497(2) .
Ce1 O6 2.549(2) 2_666
Ce1 O6 2.516(2) 1_565
Ce1 O4 2.533(2) 2_676
Ce1 O7 2.414(2) 1_655
Ce1 O1W 2.484(2) .
Ce1 O2W 2.563(2) .
C1 C2 1.519(4) .
C1 N1 1.508(4) .
C2 O1 1.253(4) .
C2 O2 1.242(4) .
C3 C4 1.519(4) .
C3 N1 1.491(4) .
C4 O5 1.229(4) .
C4 O6 1.287(4) .
C5 C6 1.522(4) .
C5 N2 1.505(4) .
C6 O3 1.261(3) .
C6 O4 1.246(4) .
C7 C8 1.534(4) .
C7 N2 1.502(4) .
C8 O7 1.256(4) .
C8 O8 1.235(4) .
C9 C10 1.524(4) .
C9 N1 1.523(4) .
C10 C11 1.519(4) .
C11 N2 1.509(4) .
O6 Ce1 2.549(2) 2_666
O6 Ce1 2.516(2) 1_545
O4 Ce1 2.533(2) 2_676
O7 Ce1 2.414(2) 1_455
